data_1568542
loop_
_publ_author_name
'Ji, Peng'
'Meng, Xiang'
'Chen, Jing'
'Gao, Feng'
'Xu, Hang'
'Wang, Wei'

_publ_section_title
;
 Combining photoredox catalysis and hydrogen atom transfer for dearomative
 functionalization of electron rich heteroarenes.
;
_journal_issue 12
_journal_name_full 'Chemical science'
_journal_page_first 3332
_journal_page_last 3337
_journal_paper_doi 10.1039/d3sc00060e
_journal_volume 14
_journal_year 2023
_chemical_formula_moiety 'C8 H9 Br N2 O2'
_chemical_formula_sum 'C8 H9 Br N2 O2'
_chemical_formula_weight 245.08
_space_group_crystal_system orthorhombic
_space_group_IT_number 56
_space_group_name_Hall '-P 2ab 2ac'
_space_group_name_H-M_alt 'P c c n'
_atom_sites_solution_hydrogens geom
_atom_sites_solution_primary dual
_audit_creation_date 2022-08-23
_audit_creation_method
;
Olex2 1.3
(compiled 2020.11.12 svn.r5f609507 for OlexSys, GUI svn.r6408)
;
_audit_update_record
;
2023-01-04 deposited with the CCDC.	2023-02-28 downloaded from the CCDC.
;
_cell_angle_alpha 90
_cell_angle_beta 90
_cell_angle_gamma 90
_cell_formula_units_Z 8
_cell_length_a 13.2630(13)
_cell_length_b 24.954(2)
_cell_length_c 5.6399(5)
_cell_measurement_reflns_used 6364
_cell_measurement_temperature 100
_cell_measurement_theta_max 26.38
_cell_measurement_theta_min 2.89
_cell_volume 1866.6(3)
_computing_molecular_graphics 'Olex2 1.3 (Dolomanov et al., 2009)'
_computing_publication_material 'Olex2 1.3 (Dolomanov et al., 2009)'
_computing_structure_refinement 'SHELXL 2016/6 (Sheldrick, 2015)'
_computing_structure_solution 'SHELXT 2014/5 (Sheldrick, 2014)'
_diffrn_ambient_temperature 100
_diffrn_measured_fraction_theta_full 0.999
_diffrn_measured_fraction_theta_max 0.999
_diffrn_measurement_device_type 'Bruker APEX-II CCD'
_diffrn_measurement_method '\f and \w scans'
_diffrn_radiation_type MoK\a
_diffrn_radiation_wavelength 0.71073
_diffrn_reflns_av_R_equivalents 0.0190
_diffrn_reflns_av_unetI/netI 0.0128
_diffrn_reflns_Laue_measured_fraction_full 0.999
_diffrn_reflns_Laue_measured_fraction_max 0.999
_diffrn_reflns_limit_h_max 15
_diffrn_reflns_limit_h_min -16
_diffrn_reflns_limit_k_max 31
_diffrn_reflns_limit_k_min -31
_diffrn_reflns_limit_l_max 6
_diffrn_reflns_limit_l_min -7
_diffrn_reflns_number 11450
_diffrn_reflns_point_group_measured_fraction_full 0.999
_diffrn_reflns_point_group_measured_fraction_max 0.999
_diffrn_reflns_theta_full 25.242
_diffrn_reflns_theta_max 26.383
_diffrn_reflns_theta_min 1.632
_diffrn_standards_number 0
_exptl_absorpt_coefficient_mu 4.372
_exptl_absorpt_correction_T_max 0.7454
_exptl_absorpt_correction_T_min 0.5007
_exptl_absorpt_correction_type multi-scan
_exptl_absorpt_process_details
;
SADABS-2014/5 (Bruker,2014/5) was used for absorption correction.
wR2(int) was 0.1059 before and 0.0293 after correction.
The Ratio of minimum to maximum transmission is 0.6717.
The \l/2 correction factor is 0.00150.
;
_exptl_crystal_colour 'clear light colourless'
_exptl_crystal_colour_lustre clear
_exptl_crystal_colour_modifier light
_exptl_crystal_colour_primary colourless
_exptl_crystal_density_diffrn 1.744
_exptl_crystal_description plate
_exptl_crystal_F_000 976
_exptl_crystal_size_max 0.4
_exptl_crystal_size_mid 0.2
_exptl_crystal_size_min 0.12
_refine_diff_density_max 0.424
_refine_diff_density_min -0.235
_refine_diff_density_rms 0.053
_refine_ls_extinction_method none
_refine_ls_goodness_of_fit_ref 1.042
_refine_ls_hydrogen_treatment constr
_refine_ls_matrix_type full
_refine_ls_number_parameters 119
_refine_ls_number_reflns 1899
_refine_ls_number_restraints 0
_refine_ls_restrained_S_all 1.042
_refine_ls_R_factor_all 0.0213
_refine_ls_R_factor_gt 0.0185
_refine_ls_shift/su_max 0.001
_refine_ls_shift/su_mean 0.000
_refine_ls_structure_factor_coef Fsqd
_refine_ls_weighting_details 'w=1/[\s^2^(Fo^2^)+(0.0244P)^2^+1.3127P] where P=(Fo^2^+2Fc^2^)/3'
_refine_ls_weighting_scheme calc
_refine_ls_wR_factor_gt 0.0462
_refine_ls_wR_factor_ref 0.0473
_reflns_Friedel_coverage 0.000
_reflns_number_gt 1743
_reflns_number_total 1899
_reflns_threshold_expression 'I > 2\s(I)'
_cod_data_source_file d3sc00060e2.cif
_cod_data_source_block mo_220822peng_0ma
_cod_depositor_comments 'Adding full bibliography for 1568542.cif.'
_cod_database_code 1568542
_shelx_shelxl_version_number 2016/6
_shelx_space_group_comment
;
The symmetry employed for this shelxl refinement is uniquely defined
by the following loop, which should always be used as a source of
symmetry information in preference to the above space-group names.
They are only intended as comments.
;
_shelx_estimated_absorpt_t_max 0.811
_shelx_estimated_absorpt_t_min 0.274
_olex2_refinement_description
;
1. Fixed Uiso
 At 1.2 times of:
  All C(H) groups, All C(H,H) groups
 At 1.5 times of:
  All C(H,H,H) groups
2.a Secondary CH2 refined with riding coordinates:
 C3(H3B,H3A)
2.b Aromatic/amide H refined with riding coordinates:
 C4(H4), C6(H6), C5(H5), C8(H8)
2.c Idealised Me refined as rotating group:
 C1(H1A,H1B,H1C)
;
_olex2_submission_special_instructions 'No special instructions were received'

loop_
_space_group_symop_operation_xyz
'x, y, z'
'-x+1/2, -y+1/2, z'
'-x, y+1/2, -z+1/2'
'x+1/2, -y, -z+1/2'
'-x, -y, -z'
'x-1/2, y-1/2, -z'
'x, -y-1/2, z-1/2'
'-x-1/2, y, z-1/2'

loop_
_atom_site_label
_atom_site_type_symbol
_atom_site_fract_x
_atom_site_fract_y
_atom_site_fract_z
_atom_site_U_iso_or_equiv
_atom_site_adp_type
_atom_site_occupancy
_atom_site_site_symmetry_order
_atom_site_calc_flag
_atom_site_refinement_flags_posn
_atom_site_refinement_flags_adp
_atom_site_refinement_flags_occupancy
_atom_site_disorder_assembly
_atom_site_disorder_group
Br1 Br 0.35984(2) 0.70010(2) -0.11847(3) 0.01781(7) Uani 1 1 d . . . . .
O1 O 0.38383(9) 0.32447(5) 0.5371(2) 0.0186(2) Uani 1 1 d . . . . .
O2 O 0.34373(8) 0.40060(5) 0.7275(2) 0.0197(3) Uani 1 1 d . . . . .
N1 N 0.37078(9) 0.55118(6) 0.1510(2) 0.0144(3) Uani 1 1 d . . . . .
N2 N 0.38917(10) 0.57828(6) 0.3556(2) 0.0163(3) Uani 1 1 d . . . . .
C4 C 0.39531(11) 0.46430(6) 0.3285(3) 0.0153(3) Uani 1 1 d . . . . .
H4 H 0.412315 0.481467 0.473385 0.018 Uiso 1 1 calc R U . . .
C3 C 0.39858(12) 0.40419(6) 0.3180(3) 0.0157(3) Uani 1 1 d . . . . .
H3B H 0.467279 0.392727 0.271742 0.019 Uiso 1 1 calc R U . . .
H3A H 0.351287 0.391629 0.194122 0.019 Uiso 1 1 calc R U . . .
C6 C 0.35769(11) 0.58440(7) -0.0372(3) 0.0144(3) Uani 1 1 d . . . . .
H6 H 0.344066 0.574399 -0.196536 0.017 Uiso 1 1 calc R U . . .
C7 C 0.36823(11) 0.63539(6) 0.0503(3) 0.0143(3) Uani 1 1 d . . . . .
C5 C 0.36996(11) 0.49425(7) 0.1461(3) 0.0156(3) Uani 1 1 d . . . . .
H5 H 0.350064 0.476914 0.003601 0.019 Uiso 1 1 calc R U . . .
C2 C 0.37129(11) 0.37815(7) 0.5508(3) 0.0144(3) Uani 1 1 d . . . . .
C8 C 0.38721(12) 0.62978(7) 0.2930(3) 0.0163(3) Uani 1 1 d . . . . .
H8 H 0.397365 0.658830 0.399250 0.020 Uiso 1 1 calc R U . . .
C1 C 0.36878(13) 0.29621(7) 0.7582(3) 0.0233(4) Uani 1 1 d . . . . .
H1A H 0.382810 0.258013 0.735071 0.035 Uiso 1 1 calc R U . . .
H1B H 0.298851 0.300798 0.810537 0.035 Uiso 1 1 calc R U . . .
H1C H 0.414483 0.310683 0.878803 0.035 Uiso 1 1 calc R U . . .

loop_
_atom_site_aniso_label
_atom_site_aniso_U_11
_atom_site_aniso_U_22
_atom_site_aniso_U_33
_atom_site_aniso_U_23
_atom_site_aniso_U_13
_atom_site_aniso_U_12
Br1 0.02559(11) 0.01292(10) 0.01492(11) 0.00028(6) -0.00075(6) 0.00171(6)
O1 0.0258(6) 0.0138(6) 0.0163(6) 0.0002(5) 0.0027(5) -0.0014(5)
O2 0.0261(6) 0.0169(6) 0.0162(6) -0.0025(5) 0.0035(5) 0.0007(5)
N1 0.0162(6) 0.0154(7) 0.0117(6) -0.0019(5) -0.0006(5) 0.0000(5)
N2 0.0200(6) 0.0171(7) 0.0118(6) -0.0019(5) -0.0029(5) 0.0005(5)
C4 0.0153(7) 0.0152(8) 0.0155(8) -0.0023(6) -0.0006(6) -0.0011(6)
C3 0.0162(7) 0.0166(8) 0.0143(8) -0.0009(7) 0.0005(6) 0.0008(6)
C6 0.0153(7) 0.0167(8) 0.0113(7) -0.0011(6) -0.0011(6) 0.0010(6)
C7 0.0148(7) 0.0141(8) 0.0140(7) 0.0013(6) 0.0007(6) 0.0025(6)
C5 0.0166(7) 0.0148(8) 0.0152(8) -0.0034(6) -0.0003(6) -0.0005(6)
C2 0.0120(7) 0.0133(8) 0.0179(8) -0.0003(7) -0.0023(6) -0.0012(6)
C8 0.0178(7) 0.0170(8) 0.0143(8) -0.0041(7) -0.0018(6) 0.0012(6)
C1 0.0313(10) 0.0164(9) 0.0222(10) 0.0052(7) 0.0013(7) -0.0025(7)

loop_
_atom_type_symbol
_atom_type_description
_atom_type_scat_dispersion_real
_atom_type_scat_dispersion_imag
_atom_type_scat_source
C C 0.0033 0.0016 'International Tables Vol C Tables 4.2.6.8 and 6.1.1.4'
H H 0.0000 0.0000 'International Tables Vol C Tables 4.2.6.8 and 6.1.1.4'
Br Br -0.2901 2.4595 'International Tables Vol C Tables 4.2.6.8 and 6.1.1.4'
N N 0.0061 0.0033 'International Tables Vol C Tables 4.2.6.8 and 6.1.1.4'
O O 0.0106 0.0060 'International Tables Vol C Tables 4.2.6.8 and 6.1.1.4'

loop_
_geom_angle_atom_site_label_1
_geom_angle_atom_site_label_2
_geom_angle_atom_site_label_3
_geom_angle
_geom_angle_site_symmetry_1
_geom_angle_site_symmetry_3
_geom_angle_publ_flag
C2 O1 C1 114.65(13) . . ?
N2 N1 C5 121.00(13) . . ?
C6 N1 N2 112.50(13) . . ?
C6 N1 C5 126.46(14) . . ?
C8 N2 N1 104.56(13) . . ?
C3 C4 H4 118.5 . . ?
C5 C4 H4 118.5 . . ?
C5 C4 C3 122.98(15) . . ?
C4 C3 H3B 109.0 . . ?
C4 C3 H3A 109.0 . . ?
C4 C3 C2 112.90(14) . . ?
H3B C3 H3A 107.8 . . ?
C2 C3 H3B 109.0 . . ?
C2 C3 H3A 109.0 . . ?
N1 C6 H6 127.1 . . ?
N1 C6 C7 105.79(14) . . ?
C7 C6 H6 127.1 . . ?
C6 C7 Br1 127.53(13) . . ?
C6 C7 C8 106.11(15) . . ?
C8 C7 Br1 126.36(13) . . ?
N1 C5 H5 118.3 . . ?
C4 C5 N1 123.44(15) . . ?
C4 C5 H5 118.3 . . ?
O1 C2 C3 110.35(14) . . ?
O2 C2 O1 123.17(16) . . ?
O2 C2 C3 126.47(15) . . ?
N2 C8 C7 111.05(15) . . ?
N2 C8 H8 124.5 . . ?
C7 C8 H8 124.5 . . ?
O1 C1 H1A 109.5 . . ?
O1 C1 H1B 109.5 . . ?
O1 C1 H1C 109.5 . . ?
H1A C1 H1B 109.5 . . ?
H1A C1 H1C 109.5 . . ?
H1B C1 H1C 109.5 . . ?

loop_
_geom_bond_atom_site_label_1
_geom_bond_atom_site_label_2
_geom_bond_distance
_geom_bond_site_symmetry_2
_geom_bond_publ_flag
Br1 C7 1.8778(16) . ?
O1 C2 1.3519(19) . ?
O1 C1 1.446(2) . ?
O2 C2 1.200(2) . ?
N1 N2 1.3597(18) . ?
N1 C6 1.358(2) . ?
N1 C5 1.421(2) . ?
N2 C8 1.333(2) . ?
C4 H4 0.9500 . ?
C4 C3 1.502(2) . ?
C4 C5 1.315(2) . ?
C3 H3B 0.9900 . ?
C3 H3A 0.9900 . ?
C3 C2 1.509(2) . ?
C6 H6 0.9500 . ?
C6 C7 1.372(2) . ?
C7 C8 1.399(2) . ?
C5 H5 0.9500 . ?
C8 H8 0.9500 . ?
C1 H1A 0.9800 . ?
C1 H1B 0.9800 . ?
C1 H1C 0.9800 . ?

loop_
_geom_torsion_atom_site_label_1
_geom_torsion_atom_site_label_2
_geom_torsion_atom_site_label_3
_geom_torsion_atom_site_label_4
_geom_torsion
_geom_torsion_site_symmetry_1
_geom_torsion_site_symmetry_2
_geom_torsion_site_symmetry_3
_geom_torsion_site_symmetry_4
_geom_torsion_publ_flag
Br1 C7 C8 N2 -179.38(11) . . . . ?
N1 N2 C8 C7 -0.30(18) . . . . ?
N1 C6 C7 Br1 179.49(10) . . . . ?
N1 C6 C7 C8 -0.21(16) . . . . ?
N2 N1 C6 C7 0.04(17) . . . . ?
N2 N1 C5 C4 -6.3(2) . . . . ?
C4 C3 C2 O1 -174.75(12) . . . . ?
C4 C3 C2 O2 4.1(2) . . . . ?
C3 C4 C5 N1 -177.21(14) . . . . ?
C6 N1 N2 C8 0.16(17) . . . . ?
C6 N1 C5 C4 171.33(15) . . . . ?
C6 C7 C8 N2 0.33(18) . . . . ?
C5 N1 N2 C8 178.12(13) . . . . ?
C5 N1 C6 C7 -177.78(13) . . . . ?
C5 C4 C3 C2 -147.55(15) . . . . ?
C1 O1 C2 O2 -4.5(2) . . . . ?
C1 O1 C2 C3 174.43(12) . . . . ?
